data_2233279
loop_
_publ_author_name
'Shan, Jie-Jie'
'Chai, Sheng-Yuan'
'Feng, Yun-Long'

_publ_section_title
;
 Poly[[diaquabis(\m~2~-4,4'-bipyridyl)iron(II)]
 bis{2-[(3-carboxypyridin-2-yl)disulfanyl]nicotinate}]
;
_journal_coeditor_code RK2316
_journal_issue 1
_journal_name_full 'Acta Crystallographica Section E'
_journal_page_first m28
_journal_paper_doi 10.1107/S1600536811052287
_journal_volume 68
_journal_year 2012
_chemical_formula_iupac '[Fe (C10 H8 N2)2 (H2 O)2] (C12 H7 N2 O4 S2)2'
_chemical_formula_moiety 'C20 H20 Fe N4 O2 2+, 2(C12 H7 N2 O4 S2 -)'
_chemical_formula_sum 'C44 H34 Fe N8 O10 S4'
_chemical_formula_weight 1018.92
_chemical_name_systematic
;
Poly[[diaquabis(\m~2~-4,4'-bipyridyl)iron(II)]
bis{2-[(3-carboxypyridin-2-yl)disulfanyl]nicotinate}]
;
_space_group_IT_number 13
_symmetry_cell_setting monoclinic
_symmetry_space_group_name_Hall '-P 2yc'
_symmetry_space_group_name_H-M 'P 1 2/c 1'
_atom_sites_solution_hydrogens geom
_atom_sites_solution_primary direct
_atom_sites_solution_secondary difmap
_audit_creation_method SHELXL97
_cell_angle_alpha 90.00
_cell_angle_beta 102.4030(10)
_cell_angle_gamma 90.00
_cell_formula_units_Z 2
_cell_length_a 11.5161(2)
_cell_length_b 11.6531(2)
_cell_length_c 16.3216(3)
_cell_measurement_reflns_used 3520
_cell_measurement_temperature 296(2)
_cell_measurement_theta_max 27.57
_cell_measurement_theta_min 1.81
_cell_volume 2139.21(7)
_computing_cell_refinement '<i>SAINT</i> (Bruker, 2006)'
_computing_data_collection '<i>APEX2</i> (Bruker, 2006)'
_computing_data_reduction '<i>SAINT</i> (Bruker, 2006)'
_computing_molecular_graphics '<i>DIAMOND</i>  (Brandenburg, 2007)'
_computing_publication_material '<i>SHELXL97</i> (Sheldrick, 2008)'
_computing_structure_refinement '<i>SHELXL97</i> (Sheldrick, 2008)'
_computing_structure_solution '<i>SHELXS97</i> (Sheldrick, 2008)'
_diffrn_ambient_temperature 296(2)
_diffrn_measured_fraction_theta_full 0.996
_diffrn_measured_fraction_theta_max 0.996
_diffrn_measurement_device_type 'Bruker APEXII CCD'
_diffrn_measurement_method '\w scans'
_diffrn_radiation_monochromator graphite
_diffrn_radiation_source 'fine-focus sealed tube'
_diffrn_radiation_type MoK\a
_diffrn_radiation_wavelength 0.71073
_diffrn_reflns_av_R_equivalents 0.0644
_diffrn_reflns_av_sigmaI/netI 0.0448
_diffrn_reflns_limit_h_max 14
_diffrn_reflns_limit_h_min -14
_diffrn_reflns_limit_k_max 15
_diffrn_reflns_limit_k_min -14
_diffrn_reflns_limit_l_max 21
_diffrn_reflns_limit_l_min -21
_diffrn_reflns_number 32774
_diffrn_reflns_theta_full 27.57
_diffrn_reflns_theta_max 27.57
_diffrn_reflns_theta_min 1.81
_diffrn_standards_decay_% 0
_exptl_absorpt_coefficient_mu 0.620
_exptl_absorpt_correction_T_max 0.957
_exptl_absorpt_correction_T_min 0.938
_exptl_absorpt_correction_type multi-scan
_exptl_absorpt_process_details '(<i>SADABS</i>; Sheldrick, 1996)'
_exptl_crystal_colour red
_exptl_crystal_density_diffrn 1.582
_exptl_crystal_density_method 'not measured'
_exptl_crystal_description block
_exptl_crystal_F_000 1048
_exptl_crystal_size_max 0.213
_exptl_crystal_size_mid 0.073
_exptl_crystal_size_min 0.051
_refine_diff_density_max 0.360
_refine_diff_density_min -0.578
_refine_ls_extinction_method none
_refine_ls_goodness_of_fit_ref 1.054
_refine_ls_hydrogen_treatment mixed
_refine_ls_matrix_type full
_refine_ls_number_parameters 389
_refine_ls_number_reflns 4930
_refine_ls_number_restraints 127
_refine_ls_restrained_S_all 1.065
_refine_ls_R_factor_gt 0.0466
_refine_ls_shift/su_max 0.001
_refine_ls_shift/su_mean 0.000
_refine_ls_structure_factor_coef Fsqd
_refine_ls_weighting_details 'calc w=1/[\s^2^(Fo^2^)+(0.0592P)^2^+0.4305P] where P=(Fo^2^+2Fc^2^)/3'
_refine_ls_weighting_scheme calc
_refine_ls_wR_factor_gt 0.1106
_refine_ls_wR_factor_ref 0.1258
_reflns_number_gt 3286
_reflns_number_total 4930
_reflns_threshold_expression I>2\s(I)
_cod_data_source_file rk2316.cif
_cod_data_source_block I
_cod_original_sg_symbol_H-M 'P 2/c'
_cod_database_code 2233279
_cod_database_fobs_code 2233279

loop_
_symmetry_equiv_pos_as_xyz
'x, y, z'
'-x, y, -z+1/2'
'-x, -y, -z'
'x, -y, z-1/2'

loop_
_atom_site_type_symbol
_atom_site_label
_atom_site_fract_x
_atom_site_fract_y
_atom_site_fract_z
_atom_site_U_iso_or_equiv
_atom_site_adp_type
_atom_site_calc_flag
_atom_site_refinement_flags
_atom_site_occupancy
_atom_site_symmetry_multiplicity
_atom_site_disorder_assembly
_atom_site_disorder_group
Fe Fe1 0.5000 0.60631(4) -0.2500 0.02882(15) Uani d S 1 2 . .
S S1 0.30455(9) -0.03861(10) 0.46412(6) 0.0812(3) Uani d . 1 1 . .
S S2 0.33622(7) 0.13250(9) 0.46478(5) 0.0673(3) Uani d . 1 1 . .
O O3 0.3830(2) 0.3534(3) 0.47678(15) 0.0871(9) Uani d . 1 1 . .
O O4 0.2747(2) 0.4971(3) 0.51206(17) 0.0838(8) Uani d . 1 1 . .
O O1W 0.46496(16) 0.60454(16) -0.38083(11) 0.0384(4) Uani d D 1 1 . .
H H1WA 0.5140(18) 0.612(2) -0.4132(14) 0.046 Uiso d D 1 1 . .
H H1WB 0.4066(17) 0.574(2) -0.4120(15) 0.046 Uiso d D 1 1 . .
N N1 0.5000 -0.1992(2) -0.2500 0.0320(6) Uani d S 1 2 . .
N N2 0.5000 0.4115(2) -0.2500 0.0322(6) Uani d S 1 2 . .
N N3 0.30520(16) 0.60959(17) -0.25723(13) 0.0339(5) Uani d . 1 1 . .
N N5 0.1051(3) 0.1215(3) 0.46728(17) 0.0726(9) Uani d . 1 1 . .
C C1 0.4545(2) -0.1388(2) -0.31906(16) 0.0403(6) Uani d . 1 1 . .
H H1A 0.4216 -0.1786 -0.3679 0.048 Uiso calc R 1 1 . .
C C2 0.4538(2) -0.0207(2) -0.32156(16) 0.0446(7) Uani d . 1 1 . .
H H2A 0.4222 0.0170 -0.3716 0.054 Uiso calc R 1 1 . .
C C3 0.5000 0.0423(3) -0.2500 0.0348(8) Uani d S 1 2 . .
C C4 0.5000 0.1695(3) -0.2500 0.0322(7) Uani d S 1 2 . .
C C5 0.4950(2) 0.2323(2) -0.17883(16) 0.0404(6) Uani d . 1 1 . .
H H5A 0.4918 0.1947 -0.1291 0.048 Uiso calc R 1 1 . .
C C6 0.4948(2) 0.3499(2) -0.18169(16) 0.0392(6) Uani d . 1 1 . .
H H6A 0.4908 0.3894 -0.1329 0.047 Uiso calc R 1 1 . .
C C7 0.2323(2) 0.5242(2) -0.28880(18) 0.0444(7) Uani d . 1 1 . .
H H7A 0.2638 0.4626 -0.3129 0.053 Uiso calc R 1 1 . .
C C8 0.1132(2) 0.5219(2) -0.28784(18) 0.0450(7) Uani d . 1 1 . .
H H8A 0.0665 0.4598 -0.3105 0.054 Uiso calc R 1 1 . .
C C9 0.06347(19) 0.6128(2) -0.25276(15) 0.0347(5) Uani d . 1 1 . .
C C10 0.1365(2) 0.7045(2) -0.22368(16) 0.0400(6) Uani d . 1 1 . .
H H10A 0.1061 0.7693 -0.2026 0.048 Uiso calc R 1 1 . .
C C11 0.2552(2) 0.6987(2) -0.22625(17) 0.0399(6) Uani d . 1 1 . .
H H11A 0.3035 0.7606 -0.2052 0.048 Uiso calc R 1 1 . .
C C18 0.1968(3) 0.1929(3) 0.47415(17) 0.0599(9) Uani d . 1 1 . .
C C19 0.1879(3) 0.3118(3) 0.48620(18) 0.0618(9) Uani d . 1 1 . .
C C20 0.0773(3) 0.3543(4) 0.4883(2) 0.0778(11) Uani d . 1 1 . .
H H20A 0.0675 0.4325 0.4960 0.093 Uiso calc R 1 1 A .
C C21 -0.0196(3) 0.2817(5) 0.4791(3) 0.0884(13) Uani d . 1 1 . .
H H21A -0.0951 0.3100 0.4792 0.106 Uiso calc R 1 1 . .
C C22 -0.0011(3) 0.1677(5) 0.4699(2) 0.0822(13) Uani d . 1 1 . .
H H22A -0.0658 0.1186 0.4650 0.099 Uiso calc R 1 1 A .
C C23 0.2897(3) 0.3938(4) 0.4916(2) 0.0703(11) Uani d . 1 1 . .
O O1 0.3004(5) -0.2480(5) 0.4844(3) 0.0697(17) Uani d PDU 0.50 1 A 1
O O2 0.2225(6) -0.3746(4) 0.3829(3) 0.0763(15) Uani d PDU 0.50 1 A 1
H H2 0.252(7) -0.427(5) 0.418(4) 0.092 Uiso d PD 0.50 1 B 1
N N4 0.2052(17) 0.026(3) 0.3020(18) 0.055(4) Uani d PDU 0.50 1 A 1
C C12 0.2344(3) -0.0670(3) 0.3587(2) 0.0575(8) Uani d PDU 0.50 1 A 1
C C13 0.2216(8) -0.1758(10) 0.3477(6) 0.051(3) Uani d PDU 0.50 1 A 1
C C14 0.1735(11) -0.2053(13) 0.2620(9) 0.072(3) Uani d PDU 0.50 1 A 1
H H14A 0.1626 -0.2820 0.2466 0.087 Uiso calc PR 0.50 1 A 1
C C15 0.1438(13) -0.1219(14) 0.2032(9) 0.071(4) Uani d PDU 0.50 1 A 1
H H15A 0.1198 -0.1415 0.1468 0.085 Uiso calc PR 0.50 1 A 1
C C16 0.150(2) 0.005(3) 0.230(2) 0.085(7) Uani d PDU 0.50 1 A 1
H H16A 0.1138 0.0622 0.1935 0.102 Uiso calc PR 0.50 1 A 1
C C17 0.2512(9) -0.2712(7) 0.4106(5) 0.046(2) Uani d PDU 0.50 1 A 1
O O1' 0.1141(7) -0.3593(6) 0.3517(4) 0.123(2) Uani d PDU 0.50 1 A 2
O O2' 0.2801(8) -0.2910(9) 0.4351(7) 0.087(3) Uani d PDU 0.50 1 A 2
H H2' 0.292(8) -0.353(5) 0.465(5) 0.105 Uiso d PD 0.50 1 C 2
N N4' 0.2197(17) 0.014(3) 0.3108(19) 0.064(6) Uani d PDU 0.50 1 A 2
C C12' 0.2344(3) -0.0670(3) 0.3587(2) 0.0575(8) Uani d PDU 0.50 1 A 2
C C13' 0.1886(9) -0.1804(8) 0.3196(8) 0.054(3) Uani d PDU 0.50 1 A 2
C C14' 0.1310(11) -0.1877(13) 0.2374(10) 0.081(4) Uani d PDU 0.50 1 A 2
H H14B 0.1020 -0.2578 0.2144 0.097 Uiso calc PR 0.50 1 A 2
C C15' 0.1163(15) -0.0891(14) 0.1885(12) 0.091(5) Uani d PDU 0.50 1 A 2
H H15B 0.0703 -0.0859 0.1342 0.109 Uiso calc PR 0.50 1 A 2
C C16' 0.1714(18) -0.006(3) 0.2251(16) 0.062(4) Uani d PDU 0.50 1 A 2
H H16B 0.1827 0.0541 0.1898 0.074 Uiso calc PR 0.50 1 A 2
C C17' 0.1925(7) -0.2874(7) 0.3708(5) 0.073(2) Uani d PDU 0.50 1 A 2

loop_
_atom_site_aniso_label
_atom_site_aniso_U_11
_atom_site_aniso_U_22
_atom_site_aniso_U_33
_atom_site_aniso_U_12
_atom_site_aniso_U_13
_atom_site_aniso_U_23
Fe1 0.0244(2) 0.0232(3) 0.0404(3) 0.000 0.01043(18) 0.000
S1 0.0802(6) 0.0940(8) 0.0628(6) 0.0049(6) 0.0006(5) 0.0307(5)
S2 0.0547(5) 0.0969(8) 0.0490(5) -0.0114(4) 0.0084(4) -0.0028(4)
O3 0.0699(16) 0.129(2) 0.0725(16) -0.0343(16) 0.0374(13) -0.0150(15)
O4 0.0838(18) 0.079(2) 0.0859(19) -0.0177(15) 0.0127(14) 0.0126(16)
O1W 0.0383(9) 0.0388(11) 0.0394(10) -0.0043(8) 0.0108(7) -0.0009(8)
N1 0.0319(14) 0.0256(16) 0.0392(16) 0.000 0.0095(12) 0.000
N2 0.0324(14) 0.0258(17) 0.0400(16) 0.000 0.0108(12) 0.000
N3 0.0261(9) 0.0307(12) 0.0467(12) -0.0017(9) 0.0119(8) -0.0043(9)
N5 0.0644(18) 0.104(3) 0.0502(16) -0.0275(17) 0.0152(13) -0.0067(16)
C1 0.0499(15) 0.0267(15) 0.0411(15) 0.0011(11) 0.0026(12) -0.0038(11)
C2 0.0613(17) 0.0296(15) 0.0385(15) 0.0019(12) 0.0009(12) 0.0020(12)
C3 0.0365(18) 0.027(2) 0.040(2) 0.000 0.0068(14) 0.000
C4 0.0347(17) 0.0203(19) 0.041(2) 0.000 0.0070(14) 0.000
C5 0.0578(16) 0.0274(15) 0.0374(14) -0.0015(12) 0.0134(12) 0.0023(11)
C6 0.0511(15) 0.0272(14) 0.0415(15) -0.0001(12) 0.0147(12) -0.0033(11)
C7 0.0354(13) 0.0355(16) 0.0649(18) 0.0020(11) 0.0168(12) -0.0106(13)
C8 0.0319(12) 0.0350(16) 0.0682(19) -0.0046(11) 0.0111(12) -0.0094(13)
C9 0.0276(11) 0.0350(14) 0.0423(14) 0.0026(11) 0.0092(10) 0.0020(11)
C10 0.0325(12) 0.0377(16) 0.0515(15) 0.0028(11) 0.0128(11) -0.0074(12)
C11 0.0291(12) 0.0378(16) 0.0541(16) -0.0038(11) 0.0115(11) -0.0079(13)
C18 0.0533(17) 0.094(3) 0.0345(15) -0.0192(18) 0.0133(12) -0.0051(16)
C19 0.0553(18) 0.094(3) 0.0382(16) -0.0185(18) 0.0137(13) -0.0071(17)
C20 0.066(2) 0.102(3) 0.070(2) -0.008(2) 0.0246(18) -0.014(2)
C21 0.057(2) 0.135(5) 0.077(3) -0.010(3) 0.0231(18) -0.009(3)
C22 0.062(2) 0.128(4) 0.059(2) -0.039(3) 0.0182(17) -0.010(2)
C23 0.068(2) 0.100(3) 0.0446(18) -0.024(2) 0.0177(16) 0.001(2)
O1 0.089(4) 0.056(3) 0.053(3) -0.007(3) -0.010(3) -0.002(3)
O2 0.113(4) 0.039(3) 0.066(3) -0.003(3) -0.003(3) 0.000(2)
N4 0.073(7) 0.044(6) 0.043(6) 0.005(6) 0.000(6) 0.015(5)
C12 0.0566(18) 0.046(2) 0.072(2) 0.0075(15) 0.0172(15) 0.0074(17)
C13 0.050(5) 0.066(6) 0.036(5) 0.001(4) 0.006(4) 0.000(4)
C14 0.078(6) 0.073(6) 0.061(6) 0.003(5) 0.003(5) -0.003(5)
C15 0.088(7) 0.069(8) 0.048(5) 0.003(6) -0.003(5) -0.012(5)
C16 0.099(11) 0.084(9) 0.067(8) 0.010(8) 0.008(7) -0.012(6)
C17 0.041(4) 0.053(5) 0.041(4) -0.008(4) -0.001(3) -0.017(4)
O1' 0.149(6) 0.102(5) 0.116(5) -0.055(5) 0.020(4) -0.003(4)
O2' 0.064(5) 0.088(6) 0.108(6) -0.002(4) 0.015(4) 0.037(5)
N4' 0.070(6) 0.054(9) 0.054(8) 0.012(5) -0.014(4) 0.005(6)
C12' 0.0566(18) 0.046(2) 0.072(2) 0.0075(15) 0.0172(15) 0.0074(17)
C13' 0.055(5) 0.043(4) 0.063(7) -0.004(4) 0.013(5) 0.002(5)
C14' 0.085(7) 0.063(7) 0.093(8) -0.025(6) 0.015(6) -0.025(6)
C15' 0.099(8) 0.077(8) 0.091(8) -0.005(6) 0.006(6) -0.011(6)
C16' 0.063(6) 0.073(8) 0.046(6) 0.002(6) 0.003(5) -0.001(5)
C17' 0.074(5) 0.077(6) 0.069(5) -0.015(5) 0.020(4) -0.020(4)

loop_
_atom_type_symbol
_atom_type_description
_atom_type_scat_dispersion_real
_atom_type_scat_dispersion_imag
_atom_type_scat_source
C C 0.0033 0.0016 'International Tables Vol C Tables 4.2.6.8 and 6.1.1.4'
H H 0.0000 0.0000 'International Tables Vol C Tables 4.2.6.8 and 6.1.1.4'
N N 0.0061 0.0033 'International Tables Vol C Tables 4.2.6.8 and 6.1.1.4'
O O 0.0106 0.0060 'International Tables Vol C Tables 4.2.6.8 and 6.1.1.4'
S S 0.1246 0.1234 'International Tables Vol C Tables 4.2.6.8 and 6.1.1.4'
Fe Fe 0.3463 0.8444 'International Tables Vol C Tables 4.2.6.8 and 6.1.1.4'

loop_
_geom_angle_atom_site_label_1
_geom_angle_atom_site_label_2
_geom_angle_atom_site_label_3
_geom_angle_site_symmetry_1
_geom_angle_site_symmetry_3
_geom_angle
O1W Fe1 O1W 2_654 . 178.87(10)
O1W Fe1 N3 2_654 . 91.47(7)
O1W Fe1 N3 . . 88.55(7)
O1W Fe1 N3 2_654 2_654 88.55(7)
O1W Fe1 N3 . 2_654 91.47(7)
N3 Fe1 N3 . 2_654 178.03(11)
O1W Fe1 N1 2_654 1_565 90.57(5)
O1W Fe1 N1 . 1_565 90.57(5)
N3 Fe1 N1 . 1_565 89.01(5)
N3 Fe1 N1 2_654 1_565 89.01(5)
O1W Fe1 N2 2_654 . 89.43(5)
O1W Fe1 N2 . . 89.43(5)
N3 Fe1 N2 . . 90.99(5)
N3 Fe1 N2 2_654 . 90.99(5)
N1 Fe1 N2 1_565 . 180.0
C12 S1 S2 . . 103.51(13)
C18 S2 S1 . . 102.92(13)
Fe1 O1W H1WA . . 128.5(17)
Fe1 O1W H1WB . . 125.8(18)
H1WA O1W H1WB . . 103(2)
C1 N1 C1 2_654 . 116.5(3)
C1 N1 Fe1 2_654 1_545 121.77(15)
C1 N1 Fe1 . 1_545 121.77(15)
C6 N2 C6 . 2_654 115.1(3)
C6 N2 Fe1 . . 122.47(15)
C6 N2 Fe1 2_654 . 122.47(15)
C7 N3 C11 . . 116.1(2)
C7 N3 Fe1 . . 123.58(16)
C11 N3 Fe1 . . 120.31(16)
C18 N5 C22 . . 117.2(4)
N1 C1 C2 . . 123.4(2)
N1 C1 H1A . . 118.3
C2 C1 H1A . . 118.3
C1 C2 C3 . . 120.4(3)
C1 C2 H2A . . 119.8
C3 C2 H2A . . 119.8
C2 C3 C2 . 2_654 116.0(3)
C2 C3 C4 . . 122.01(17)
C2 C3 C4 2_654 . 122.01(17)
C5 C4 C5 2_654 . 116.2(3)
C5 C4 C3 2_654 . 121.90(16)
C5 C4 C3 . . 121.90(16)
C6 C5 C4 . . 120.0(2)
C6 C5 H5A . . 120.0
C4 C5 H5A . . 120.0
N2 C6 C5 . . 124.4(2)
N2 C6 H6A . . 117.8
C5 C6 H6A . . 117.8
N3 C7 C8 . . 123.9(2)
N3 C7 H7A . . 118.0
C8 C7 H7A . . 118.0
C7 C8 C9 . . 119.4(2)
C7 C8 H8A . . 120.3
C9 C8 H8A . . 120.3
C10 C9 C8 . . 117.3(2)
C10 C9 C9 . 2_554 121.02(17)
C8 C9 C9 . 2_554 121.68(18)
C11 C10 C9 . . 119.2(2)
C11 C10 H10A . . 120.4
C9 C10 H10A . . 120.4
N3 C11 C10 . . 124.0(2)
N3 C11 H11A . . 118.0
C10 C11 H11A . . 118.0
N5 C18 C19 . . 123.2(3)
N5 C18 S2 . . 117.2(3)
C19 C18 S2 . . 119.5(2)
C20 C19 C18 . . 117.0(3)
C20 C19 C23 . . 119.1(4)
C18 C19 C23 . . 123.8(3)
C19 C20 C21 . . 120.5(4)
C19 C20 H20A . . 119.7
C21 C20 H20A . . 119.7
C22 C21 C20 . . 117.9(4)
C22 C21 H21A . . 121.1
C20 C21 H21A . . 121.1
N5 C22 C21 . . 124.1(4)
N5 C22 H22A . . 117.9
C21 C22 H22A . . 117.9
O3 C23 O4 . . 125.5(3)
O3 C23 C19 . . 116.4(4)
O4 C23 C19 . . 118.1(3)
C17 O2 H2 . . 113(6)
C16 N4 C12 . . 118(3)
C13 C12 N4 . . 131.3(14)
C13 C12 S1 . . 109.6(5)
N4 C12 S1 . . 119.0(13)
C12 C13 C14 . . 112.5(9)
C12 C13 C17 . . 129.2(8)
C14 C13 C17 . . 118.2(10)
C15 C14 C13 . . 120.4(14)
C15 C14 H14A . . 119.8
C13 C14 H14A . . 119.8
C14 C15 C16 . . 119.9(16)
C14 C15 H15A . . 120.0
C16 C15 H15A . . 120.0
N4 C16 C15 . . 117(3)
N4 C16 H16A . . 121.7
C15 C16 H16A . . 121.7
O1 C17 O2 . . 124.4(8)
O1 C17 C13 . . 119.3(7)
O2 C17 C13 . . 116.3(7)
C17' O2' H2' . . 119(7)
C14' C13' C17' . . 116.5(11)
C13' C14' C15' . . 119.1(13)
C16' C15' C14' . . 112.6(18)
C15' C16' N4' . . 131(3)
O1' C17' O2' . . 126.2(9)
O1' C17' C13' . . 119.8(8)
O2' C17' C13' . . 113.9(9)

loop_
_geom_bond_atom_site_label_1
_geom_bond_atom_site_label_2
_geom_bond_site_symmetry_2
_geom_bond_distance
Fe1 O1W 2_654 2.0863(17)
Fe1 O1W . 2.0863(17)
Fe1 N3 . 2.2213(18)
Fe1 N3 2_654 2.2213(18)
Fe1 N1 1_565 2.267(3)
Fe1 N2 . 2.270(3)
S1 C12 . 1.768(4)
S1 S2 . 2.0266(16)
S2 C18 . 1.789(3)
O3 C23 . 1.243(4)
O4 C23 . 1.272(5)
O1W H1WA . 0.857(16)
O1W H1WB . 0.828(16)
N1 C1 2_654 1.337(3)
N1 C1 . 1.337(3)
N1 Fe1 1_545 2.267(3)
N2 C6 . 1.338(3)
N2 C6 2_654 1.338(3)
N3 C7 . 1.332(3)
N3 C11 . 1.338(3)
N5 C18 . 1.330(4)
N5 C22 . 1.346(5)
C1 C2 . 1.377(4)
C1 H1A . 0.9300
C2 C3 . 1.385(3)
C2 H2A . 0.9300
C3 C2 2_654 1.385(3)
C3 C4 . 1.483(5)
C4 C5 2_654 1.384(3)
C4 C5 . 1.384(3)
C5 C6 . 1.371(4)
C5 H5A . 0.9300
C6 H6A . 0.9300
C7 C8 . 1.375(3)
C7 H7A . 0.9300
C8 C9 . 1.386(4)
C8 H8A . 0.9300
C9 C10 . 1.379(3)
C9 C9 2_554 1.484(4)
C10 C11 . 1.378(3)
C10 H10A . 0.9300
C11 H11A . 0.9300
C18 C19 . 1.406(5)
C19 C20 . 1.374(5)
C19 C23 . 1.500(5)
C20 C21 . 1.382(5)
C20 H20A . 0.9300
C21 C22 . 1.359(6)
C21 H21A . 0.9300
C22 H22A . 0.9300
O1 C17 . 1.246(8)
O2 C17 . 1.304(8)
O2 H2 . 0.86(2)
N4 C16 . 1.24(4)
N4 C12 . 1.42(3)
C12 C13 . 1.284(12)
C13 C14 . 1.431(15)
C13 C17 . 1.503(9)
C14 C15 . 1.36(2)
C14 H14A . 0.9300
C15 C16 . 1.54(4)
C15 H15A . 0.9300
C16 H16A . 0.9300
O1' C17' . 1.222(8)
O2' C17' . 1.291(8)
O2' H2' . 0.87(2)
N4' C16' . 1.41(4)
C13' C14' . 1.367(17)
C13' C17' . 1.496(9)
C14' C15' . 1.39(2)
C14' H14B . 0.9300
C15' C16' . 1.24(3)
C15' H15B . 0.9300
C16' H16B . 0.9300

loop_
_geom_hbond_atom_site_label_D
_geom_hbond_atom_site_label_H
_geom_hbond_atom_site_label_A
_geom_hbond_site_symmetry_A
_geom_hbond_distance_DH
_geom_hbond_distance_HA
_geom_hbond_distance_DA
_geom_hbond_angle_DHA
O1W H1WA O3 3_665 0.857(16) 1.782(16) 2.634(3) 172(3)
O1W H1WB O4 1_554 0.828(16) 1.962(17) 2.788(3) 177(3)
O2 H2 O4 1_545 0.86(2) 1.74(4) 2.549(6) 156(8)
O2' H2' O4 1_545 0.87(2) 1.93(3) 2.776(10) 164(9)

loop_
_geom_torsion_atom_site_label_1
_geom_torsion_atom_site_label_2
_geom_torsion_atom_site_label_3
_geom_torsion_atom_site_label_4
_geom_torsion_site_symmetry_1
_geom_torsion_site_symmetry_4
_geom_torsion
C12 S1 S2 C18 . . 82.35(14)
O1W Fe1 N2 C6 2_654 . 13.85(14)
O1W Fe1 N2 C6 . . -166.15(14)
N3 Fe1 N2 C6 . . -77.61(14)
N3 Fe1 N2 C6 2_654 . 102.39(14)
O1W Fe1 N2 C6 2_654 2_654 -166.15(14)
O1W Fe1 N2 C6 . 2_654 13.85(14)
N3 Fe1 N2 C6 . 2_654 102.39(14)
N3 Fe1 N2 C6 2_654 2_654 -77.61(14)
O1W Fe1 N3 C7 2_654 . -114.2(2)
O1W Fe1 N3 C7 . . 64.6(2)
N1 Fe1 N3 C7 1_565 . 155.2(2)
N2 Fe1 N3 C7 . . -24.8(2)
O1W Fe1 N3 C11 2_654 . 63.3(2)
O1W Fe1 N3 C11 . . -117.8(2)
N1 Fe1 N3 C11 1_565 . -27.23(19)
N2 Fe1 N3 C11 . . 152.77(19)
C1 N1 C1 C2 2_654 . 0.54(19)
Fe1 N1 C1 C2 1_545 . -179.46(19)
N1 C1 C2 C3 . . -1.1(4)
C1 C2 C3 C2 . 2_654 0.50(18)
C1 C2 C3 C4 . . -179.50(18)
C2 C3 C4 C5 . 2_654 -28.97(19)
C2 C3 C4 C5 2_654 2_654 151.03(19)
C2 C3 C4 C5 . . 151.03(19)
C2 C3 C4 C5 2_654 . -28.97(19)
C5 C4 C5 C6 2_654 . 0.22(17)
C3 C4 C5 C6 . . -179.78(17)
C6 N2 C6 C5 2_654 . 0.24(19)
Fe1 N2 C6 C5 . . -179.76(19)
C4 C5 C6 N2 . . -0.5(4)
C11 N3 C7 C8 . . -2.7(4)
Fe1 N3 C7 C8 . . 175.0(2)
N3 C7 C8 C9 . . 0.4(4)
C7 C8 C9 C10 . . 2.9(4)
C7 C8 C9 C9 . 2_554 -177.7(3)
C8 C9 C10 C11 . . -3.7(4)
C9 C9 C10 C11 2_554 . 176.9(3)
C7 N3 C11 C10 . . 1.7(4)
Fe1 N3 C11 C10 . . -176.0(2)
C9 C10 C11 N3 . . 1.5(4)
C22 N5 C18 C19 . . 1.9(4)
C22 N5 C18 S2 . . -176.6(2)
S1 S2 C18 N5 . . -8.6(2)
S1 S2 C18 C19 . . 172.9(2)
N5 C18 C19 C20 . . -1.9(5)
S2 C18 C19 C20 . . 176.5(2)
N5 C18 C19 C23 . . -178.2(3)
S2 C18 C19 C23 . . 0.2(4)
C18 C19 C20 C21 . . 0.1(5)
C23 C19 C20 C21 . . 176.6(3)
C19 C20 C21 C22 . . 1.5(6)
C18 N5 C22 C21 . . -0.1(5)
C20 C21 C22 N5 . . -1.6(6)
C20 C19 C23 O3 . . -169.5(3)
C18 C19 C23 O3 . . 6.8(5)
C20 C19 C23 O4 . . 11.6(5)
C18 C19 C23 O4 . . -172.2(3)
C16 N4 C12 C13 . . 6.0(17)
C16 N4 C12 S1 . . -175.9(13)
S2 S1 C12 C13 . . 172.7(5)
S2 S1 C12 N4 . . -5.8(7)
N4 C12 C13 C14 . . 2.8(12)
S1 C12 C13 C14 . . -175.5(7)
N4 C12 C13 C17 . . -178.2(12)
S1 C12 C13 C17 . . 3.5(12)
C12 C13 C14 C15 . . -1.8(16)
C17 C13 C14 C15 . . 179.0(12)
C13 C14 C15 C16 . . -6(2)
C12 N4 C16 C15 . . -14(2)
C14 C15 C16 N4 . . 15(3)
C12 C13 C17 O1 . . -3.7(16)
C14 C13 C17 O1 . . 175.3(10)
C12 C13 C17 O2 . . 176.2(9)
C14 C13 C17 O2 . . -4.7(14)
C17' C13' C14' C15' . . 175.0(12)
C13' C14' C15' C16' . . 8(2)
C14' C15' C16' N4' . . -18(3)
C14' C13' C17' O1' . . -27.1(14)
C14' C13' C17' O2' . . 155.7(11)
